data_4330039
loop_
_publ_author_name
'Qisheng Lin'
'Volodymyr Smetana'
'Gordon J. Miller'
'John D. Corbett'

_publ_contact_author_address
;Ames Laboratory, US-DOE&
Dept. of Chem.
Iowa State University
Ames, IA, 50011
;
_publ_contact_author_email jcorbett@iastate.edu
_publ_contact_author_name 'John D. Corbett'
_publ_section_title
;
 Conventional and Stuffed Bergman-Type Phases in the Na-Au-T (T = Ga, Ge,
 Sn) Systems: Syntheses, Structures, Coloring of Cluster Centers, and
 Fermi Sphere-Brillouin Zone Interactions
;
_journal_name_full 'Inorganic Chemistry'
_journal_page_first 8882
_journal_page_last 8889
_journal_paper_doi 10.1021/ic300866q
_journal_volume 51
_journal_year 2012
_chemical_formula_sum 'Au19.53 Ga34.47 Na26'
_chemical_formula_weight 6847.74
_chemical_name_systematic
; 
 ? 
;
_space_group_IT_number 204
_symmetry_cell_setting cubic
_symmetry_space_group_name_Hall '-I 2 2 3'
_symmetry_space_group_name_H-M 'I m -3'
_atom_sites_solution_primary direct
_atom_sites_solution_secondary difmap
_audit_creation_method SHELXL-97
_cell_angle_alpha 90.00
_cell_angle_beta 90.00
_cell_angle_gamma 90.00
_cell_formula_units_Z 2
_cell_length_a 14.4920(17)
_cell_length_b 14.4920(17)
_cell_length_c 14.4920(17)
_cell_measurement_reflns_used 544
_cell_measurement_temperature 293(2)
_cell_measurement_theta_max 28.47
_cell_measurement_theta_min 1.99
_cell_volume 3043.6(6)
_computing_structure_refinement 'SHELXL-97 (Sheldrick, 1997)'
_computing_structure_solution 'SHELXS-97 (Sheldrick, 1990)'
_diffrn_ambient_temperature 293(2)
_diffrn_measured_fraction_theta_full 0.968
_diffrn_measured_fraction_theta_max 0.968
_diffrn_measurement_device_type 'BRUKER APEX CCD'
_diffrn_measurement_method '\W SCAN'
_diffrn_radiation_monochromator graphite
_diffrn_radiation_source 'fine-focus sealed tube'
_diffrn_radiation_type MoK\a
_diffrn_radiation_wavelength 0.71073
_diffrn_reflns_av_R_equivalents 0.1111
_diffrn_reflns_av_sigmaI/netI 0.0594
_diffrn_reflns_limit_h_max 19
_diffrn_reflns_limit_h_min -18
_diffrn_reflns_limit_k_max 18
_diffrn_reflns_limit_k_min -19
_diffrn_reflns_limit_l_max 18
_diffrn_reflns_limit_l_min -19
_diffrn_reflns_number 12534
_diffrn_reflns_theta_full 28.47
_diffrn_reflns_theta_max 28.47
_diffrn_reflns_theta_min 1.99
_exptl_absorpt_coefficient_mu 61.990
_exptl_absorpt_correction_T_max 0.30
_exptl_absorpt_correction_T_min 0.20
_exptl_absorpt_correction_type empirical
_exptl_absorpt_process_details SADABS
_exptl_crystal_colour metallic
_exptl_crystal_density_diffrn 7.472
_exptl_crystal_description 'IRREGULAR BLOCK'
_exptl_crystal_F_000 5795
_exptl_crystal_size_max 0.026
_exptl_crystal_size_mid 0.024
_exptl_crystal_size_min 0.020
_refine_diff_density_max 2.921
_refine_diff_density_min -1.374
_refine_diff_density_rms 0.394
_refine_ls_extinction_method none
_refine_ls_goodness_of_fit_ref 1.022
_refine_ls_matrix_type full
_refine_ls_number_parameters 42
_refine_ls_number_reflns 706
_refine_ls_number_restraints 0
_refine_ls_restrained_S_all 1.022
_refine_ls_R_factor_all 0.0634
_refine_ls_R_factor_gt 0.0390
_refine_ls_shift/su_max 0.000
_refine_ls_shift/su_mean 0.000
_refine_ls_structure_factor_coef Fsqd
_refine_ls_weighting_details 'calc w=1/[\s^2^(Fo^2^)+(0.0178P)^2^+62.4607P] where P=(Fo^2^+2Fc^2^)/3'
_refine_ls_weighting_scheme calc
_refine_ls_wR_factor_gt 0.0698
_refine_ls_wR_factor_ref 0.0774
_reflns_number_gt 544
_reflns_number_total 706
_reflns_threshold_expression >2sigma(I)
_cod_data_source_file ic300866q_si_002_5.cif
_cod_data_source_block crystal-S1
_cod_database_code 4330039

loop_
_symmetry_equiv_pos_as_xyz
'x, y, z'
'-x, -y, z'
'-x, y, -z'
'x, -y, -z'
'z, x, y'
'z, -x, -y'
'-z, -x, y'
'-z, x, -y'
'y, z, x'
'-y, z, -x'
'y, -z, -x'
'-y, -z, x'
'x+1/2, y+1/2, z+1/2'
'-x+1/2, -y+1/2, z+1/2'
'-x+1/2, y+1/2, -z+1/2'
'x+1/2, -y+1/2, -z+1/2'
'z+1/2, x+1/2, y+1/2'
'z+1/2, -x+1/2, -y+1/2'
'-z+1/2, -x+1/2, y+1/2'
'-z+1/2, x+1/2, -y+1/2'
'y+1/2, z+1/2, x+1/2'
'-y+1/2, z+1/2, -x+1/2'
'y+1/2, -z+1/2, -x+1/2'
'-y+1/2, -z+1/2, x+1/2'
'-x, -y, -z'
'x, y, -z'
'x, -y, z'
'-x, y, z'
'-z, -x, -y'
'-z, x, y'
'z, x, -y'
'z, -x, y'
'-y, -z, -x'
'y, -z, x'
'-y, z, x'
'y, z, -x'
'-x+1/2, -y+1/2, -z+1/2'
'x+1/2, y+1/2, -z+1/2'
'x+1/2, -y+1/2, z+1/2'
'-x+1/2, y+1/2, z+1/2'
'-z+1/2, -x+1/2, -y+1/2'
'-z+1/2, x+1/2, y+1/2'
'z+1/2, x+1/2, -y+1/2'
'z+1/2, -x+1/2, y+1/2'
'-y+1/2, -z+1/2, -x+1/2'
'y+1/2, -z+1/2, x+1/2'
'-y+1/2, z+1/2, x+1/2'
'y+1/2, z+1/2, -x+1/2'

loop_
_atom_site_label
_atom_site_type_symbol
_atom_site_fract_x
_atom_site_fract_y
_atom_site_fract_z
_atom_site_U_iso_or_equiv
_atom_site_adp_type
_atom_site_occupancy
_atom_site_symmetry_multiplicity
_atom_site_calc_flag
_atom_site_refinement_flags
Au1 Au 0.09495(4) 0.34724(4) 0.31039(4) 0.0233(2) Uani 0.605(9) 1 d P
Ga1 Ga 0.09495(4) 0.34724(4) 0.31039(4) 0.0233(2) Uani 0.395(9) 1 d P
Au2 Au 0.0000 0.09442(7) 0.15288(7) 0.0145(4) Uani 0.239(7) 2 d SP
Ga2 Ga 0.0000 0.09442(7) 0.15288(7) 0.0145(4) Uani 0.761(7) 2 d SP
Ga3 Ga 0.0000 0.18547(10) 0.30858(10) 0.0171(6) Uani 1 2 d S
Au4 Au 0.0000 0.5000 0.41144(10) 0.0465(8) Uani 0.358(9) 4 d SP
Ga4 Ga 0.0000 0.5000 0.41144(10) 0.0465(8) Uani 0.642(9) 4 d SP
Na1 Na 0.0000 0.3066(4) 0.1165(4) 0.0272(14) Uani 1 2 d S
Na2 Na 0.0000 0.3030(6) 0.5000 0.030(2) Uani 1 4 d S
Na3 Na 0.1898(3) 0.1898(3) 0.1898(3) 0.0265(16) Uani 1 3 d S

loop_
_atom_site_aniso_label
_atom_site_aniso_U_11
_atom_site_aniso_U_22
_atom_site_aniso_U_33
_atom_site_aniso_U_23
_atom_site_aniso_U_13
_atom_site_aniso_U_12
Au1 0.0216(3) 0.0200(3) 0.0285(4) -0.0008(2) -0.0006(2) -0.0059(2)
Ga1 0.0216(3) 0.0200(3) 0.0285(4) -0.0008(2) -0.0006(2) -0.0059(2)
Au2 0.0145(6) 0.0148(6) 0.0141(6) -0.0004(4) 0.000 0.000
Ga2 0.0145(6) 0.0148(6) 0.0141(6) -0.0004(4) 0.000 0.000
Ga3 0.0154(9) 0.0189(9) 0.0169(9) -0.0056(6) 0.000 0.000
Au4 0.0978(18) 0.0233(10) 0.0185(9) 0.000 0.000 0.000
Ga4 0.0978(18) 0.0233(10) 0.0185(9) 0.000 0.000 0.000
Na1 0.023(3) 0.024(3) 0.035(4) -0.015(3) 0.000 0.000
Na2 0.033(5) 0.023(5) 0.034(5) 0.000 0.000 0.000
Na3 0.0265(16) 0.0265(16) 0.0265(16) -0.0006(18) -0.0006(18) -0.0006(18)

loop_
_atom_type_symbol
_atom_type_description
_atom_type_scat_dispersion_real
_atom_type_scat_dispersion_imag
_atom_type_scat_source
Na Na 0.0362 0.0249 'International Tables Vol C Tables 4.2.6.8 and 6.1.1.4'
Ga Ga 0.2307 1.6083 'International Tables Vol C Tables 4.2.6.8 and 6.1.1.4'
Au Au -2.0133 8.8022 'International Tables Vol C Tables 4.2.6.8 and 6.1.1.4'

loop_
_geom_angle_atom_site_label_1
_geom_angle_atom_site_label_2
_geom_angle_atom_site_label_3
_geom_angle
_geom_angle_site_symmetry_1
_geom_angle_site_symmetry_3
Ga3 Au1 Ga3 177.99(4) 41 .
Ga3 Au1 Ga1 122.26(3) 41 28
Ga3 Au1 Ga1 59.59(2) . 28
Ga3 Au1 Au1 122.26(3) 41 28
Ga3 Au1 Au1 59.59(2) . 28
Ga1 Au1 Au1 0.00(3) 28 28
Ga3 Au1 Ga1 60.20(4) 41 41
Ga3 Au1 Ga1 119.96(4) . 41
Ga1 Au1 Ga1 119.416(17) 28 41
Au1 Au1 Ga1 119.416(17) 28 41
Ga3 Au1 Au1 60.20(4) 41 41
Ga3 Au1 Au1 119.96(4) . 41
Ga1 Au1 Au1 119.416(17) 28 41
Au1 Au1 Au1 119.416(17) 28 41
Ga1 Au1 Au1 0.00(3) 41 41
Ga3 Au1 Ga1 121.32(4) 41 45
Ga3 Au1 Ga1 56.72(3) . 45
Ga1 Au1 Ga1 107.456(15) 28 45
Au1 Au1 Ga1 107.456(15) 28 45
Ga1 Au1 Ga1 119.976(1) 41 45
Au1 Au1 Ga1 119.976(1) 41 45
Ga3 Au1 Au1 121.32(4) 41 45
Ga3 Au1 Au1 56.72(3) . 45
Ga1 Au1 Au1 107.456(15) 28 45
Au1 Au1 Au1 107.456(15) 28 45
Ga1 Au1 Au1 119.976(1) 41 45
Au1 Au1 Au1 119.976(1) 41 45
Ga1 Au1 Au1 0.00(2) 45 45
Ga3 Au1 Au4 66.95(3) 41 .
Ga3 Au1 Au4 114.23(3) . .
Ga1 Au1 Au4 62.599(12) 28 .
Au1 Au1 Au4 62.599(12) 28 .
Ga1 Au1 Au4 113.86(3) 41 .
Au1 Au1 Au4 113.86(3) 41 .
Ga1 Au1 Au4 120.20(4) 45 .
Au1 Au1 Au4 120.20(4) 45 .
Ga3 Au1 Na2 69.10(5) 41 41
Ga3 Au1 Na2 112.86(5) . 41
Ga1 Au1 Na2 63.48(4) 28 41
Au1 Au1 Na2 63.48(4) 28 41
Ga1 Au1 Na2 64.39(10) 41 41
Au1 Au1 Na2 64.39(10) 41 41
Ga1 Au1 Na2 169.56(4) 45 41
Au1 Au1 Na2 169.56(4) 45 41
Au4 Au1 Na2 61.55(13) . 41
Ga3 Au1 Na2 112.74(13) 41 .
Ga3 Au1 Na2 67.07(13) . .
Ga1 Au1 Na2 64.004(18) 28 .
Au1 Au1 Na2 64.004(18) 28 .
Ga1 Au1 Na2 172.92(12) 41 .
Au1 Au1 Na2 172.92(12) 41 .
Ga1 Au1 Na2 62.26(13) 45 .
Au1 Au1 Na2 62.26(13) 45 .
Au4 Au1 Na2 61.37(15) . .
Na2 Au1 Na2 114.696(18) 41 .
Ga3 Au2 Ga2 120.32(4) . 2
Ga3 Au2 Au2 120.32(4) . 2
Ga2 Au2 Au2 0.00(4) 2 2
Ga3 Au2 Ga2 121.29(2) . 30
Ga2 Au2 Ga2 60.02(3) 2 30
Au2 Au2 Ga2 60.02(3) 2 30
Ga3 Au2 Au2 121.29(2) . 30
Ga2 Au2 Au2 60.02(3) 2 30
Au2 Au2 Au2 60.02(3) 2 30
Ga2 Au2 Au2 0.00(5) 30 30
Ga3 Au2 Ga2 122.84(4) . 10
Ga2 Au2 Ga2 108.02(3) 2 10
Au2 Au2 Ga2 108.02(3) 2 10
Ga2 Au2 Ga2 60.0 30 10
Au2 Au2 Ga2 60.0 30 10
Ga3 Au2 Au2 122.84(4) . 10
Ga2 Au2 Au2 108.02(3) 2 10
Au2 Au2 Au2 108.02(3) 2 10
Ga2 Au2 Au2 60.0 30 10
Au2 Au2 Au2 60.0 30 10
Ga2 Au2 Au2 0.00(5) 10 10
Ga3 Au2 Ga2 122.84(4) . 9
Ga2 Au2 Ga2 108.02(3) 2 9
Au2 Au2 Ga2 108.02(3) 2 9
Ga2 Au2 Ga2 107.97(3) 30 9
Au2 Au2 Ga2 107.97(3) 30 9
Ga2 Au2 Ga2 59.96(5) 10 9
Au2 Au2 Ga2 59.96(5) 10 9
Ga3 Au2 Au2 122.84(4) . 9
Ga2 Au2 Au2 108.02(3) 2 9
Au2 Au2 Au2 108.02(3) 2 9
Ga2 Au2 Au2 107.97(3) 30 9
Au2 Au2 Au2 107.97(3) 30 9
Ga2 Au2 Au2 59.96(5) 10 9
Au2 Au2 Au2 59.96(5) 10 9
Ga2 Au2 Au2 0.00(5) 9 9
Ga3 Au2 Au2 121.29(2) . 5
Ga2 Au2 Au2 60.02(3) 2 5
Au2 Au2 Au2 60.02(3) 2 5
Ga2 Au2 Au2 108.011(13) 30 5
Au2 Au2 Au2 108.011(13) 30 5
Ga2 Au2 Au2 107.97(3) 10 5
Au2 Au2 Au2 107.97(3) 10 5
Ga2 Au2 Au2 60.0 9 5
Au2 Au2 Au2 60.0 9 5
Ga3 Au2 Ga2 121.29(2) . 5
Ga2 Au2 Ga2 60.02(3) 2 5
Au2 Au2 Ga2 60.02(3) 2 5
Ga2 Au2 Ga2 108.011(13) 30 5
Au2 Au2 Ga2 108.011(13) 30 5
Ga2 Au2 Ga2 107.97(3) 10 5
Au2 Au2 Ga2 107.97(3) 10 5
Ga2 Au2 Ga2 60.0 9 5
Au2 Au2 Ga2 60.0 9 5
Au2 Au2 Ga2 0.00(5) 5 5
Ga3 Au2 Na1 66.67(8) . 5
Ga2 Au2 Na1 63.92(5) 2 5
Au2 Au2 Na1 63.92(5) 2 5
Ga2 Au2 Na1 116.14(8) 30 5
Au2 Au2 Na1 116.14(8) 30 5
Ga2 Au2 Na1 170.49(8) 10 5
Au2 Au2 Na1 170.49(8) 10 5
Ga2 Au2 Na1 116.38(12) 9 5
Au2 Au2 Na1 116.38(12) 9 5
Au2 Au2 Na1 64.09(11) 5 5
Ga2 Au2 Na1 64.09(11) 5 5
Au2 Ga3 Ga1 118.19(3) . 45
Au2 Ga3 Au1 118.19(3) . 45
Ga1 Ga3 Au1 0.00(2) 45 45
Au2 Ga3 Ga1 118.19(3) . 23_455
Ga1 Ga3 Ga1 115.40(6) 45 23_455
Au1 Ga3 Ga1 115.40(6) 45 23_455
Au2 Ga3 Au1 118.19(3) . 23_455
Ga1 Ga3 Au1 115.40(6) 45 23_455
Au1 Ga3 Au1 115.40(6) 45 23_455
Ga1 Ga3 Au1 0.000(13) 23_455 23_455
Au2 Ga3 Au1 116.34(5) . .
Ga1 Ga3 Au1 63.08(2) 45 .
Au1 Ga3 Au1 63.08(2) 45 .
Ga1 Ga3 Au1 113.76(5) 23_455 .
Au1 Ga3 Au1 113.76(5) 23_455 .
Au2 Ga3 Ga1 116.34(5) . 28
Ga1 Ga3 Ga1 113.76(5) 45 28
Au1 Ga3 Ga1 113.76(5) 45 28
Ga1 Ga3 Ga1 63.08(2) 23_455 28
Au1 Ga3 Ga1 63.08(2) 23_455 28
Au1 Ga3 Ga1 60.82(4) . 28
Au2 Ga3 Au1 116.34(5) . 28
Ga1 Ga3 Au1 113.76(5) 45 28
Au1 Ga3 Au1 113.76(5) 45 28
Ga1 Ga3 Au1 63.08(2) 23_455 28
Au1 Ga3 Au1 63.08(2) 23_455 28
Au1 Ga3 Au1 60.82(4) . 28
Ga1 Ga3 Au1 0.00(3) 28 28
Au2 Ga3 Au4 122.83(6) . 45
Ga1 Ga3 Au4 62.23(3) 45 45
Au1 Ga3 Au4 62.23(3) 45 45
Ga1 Ga3 Au4 62.23(3) 23_455 45
Au1 Ga3 Au4 62.23(3) 23_455 45
Au1 Ga3 Au4 112.39(5) . 45
Ga1 Ga3 Au4 112.39(5) 28 45
Au1 Ga3 Au4 112.39(5) 28 45
Au2 Ga3 Na1 64.20(10) . 30
Ga1 Ga3 Na1 118.27(11) 45 30
Au1 Ga3 Na1 118.27(11) 45 30
Ga1 Ga3 Na1 64.84(9) 23_455 30
Au1 Ga3 Na1 64.84(9) 23_455 30
Au1 Ga3 Na1 178.28(9) . 30
Ga1 Ga3 Na1 117.47(9) 28 30
Au1 Ga3 Na1 117.47(9) 28 30
Au4 Ga3 Na1 68.01(11) 45 30
Ga4 Au4 Au4 0.0 25_566 25_566
Ga4 Au4 Ga1 119.33(3) 25_566 28
Au4 Au4 Ga1 119.33(3) 25_566 28
Ga4 Au4 Au1 119.33(3) 25_566 28
Au4 Au4 Au1 119.33(3) 25_566 28
Ga1 Au4 Au1 0.00(2) 28 28
Ga4 Au4 Ga1 119.33(3) 25_566 27_565
Au4 Au4 Ga1 119.33(3) 25_566 27_565
Ga1 Au4 Ga1 121.35(6) 28 27_565
Au1 Au4 Ga1 121.35(6) 28 27_565
Ga4 Au4 Au1 119.33(3) 25_566 27_565
Au4 Au4 Au1 119.33(3) 25_566 27_565
Ga1 Au4 Au1 121.35(6) 28 27_565
Au1 Au4 Au1 121.35(6) 28 27_565
Ga1 Au4 Au1 0.00(2) 27_565 27_565
Ga4 Au4 Au1 119.33(3) 25_566 2_565
Au4 Au4 Au1 119.33(3) 25_566 2_565
Ga1 Au4 Au1 95.54(4) 28 2_565
Au1 Au4 Au1 95.54(4) 28 2_565
Ga1 Au4 Au1 54.80(2) 27_565 2_565
Au1 Au4 Au1 54.80(2) 27_565 2_565
Ga4 Au4 Ga1 119.33(3) 25_566 2_565
Au4 Au4 Ga1 119.33(3) 25_566 2_565
Ga1 Au4 Ga1 95.54(4) 28 2_565
Au1 Au4 Ga1 95.54(4) 28 2_565
Ga1 Au4 Ga1 54.80(2) 27_565 2_565
Au1 Au4 Ga1 54.80(2) 27_565 2_565
Au1 Au4 Ga1 0.00(3) 2_565 2_565
Ga4 Au4 Au1 119.33(3) 25_566 .
Au4 Au4 Au1 119.33(3) 25_566 .
Ga1 Au4 Au1 54.80(2) 28 .
Au1 Au4 Au1 54.80(2) 28 .
Ga1 Au4 Au1 95.54(4) 27_565 .
Au1 Au4 Au1 95.54(4) 27_565 .
Au1 Au4 Au1 121.35(6) 2_565 .
Ga1 Au4 Au1 121.35(6) 2_565 .
Ga4 Au4 Na2 180.000(1) 25_566 41
Au4 Au4 Na2 180.000(1) 25_566 41
Ga1 Au4 Na2 60.67(3) 28 41
Au1 Au4 Na2 60.67(3) 28 41
Ga1 Au4 Na2 60.67(3) 27_565 41
Au1 Au4 Na2 60.67(3) 27_565 41
Au1 Au4 Na2 60.67(3) 2_565 41
Ga1 Au4 Na2 60.67(3) 2_565 41
Au1 Au4 Na2 60.67(3) . 41
Ga4 Au4 Ga3 116.85(4) 25_566 18_455
Au4 Au4 Ga3 116.85(4) 25_566 18_455
Ga1 Au4 Ga3 50.815(18) 28 18_455
Au1 Au4 Ga3 50.815(18) 28 18_455
Ga1 Au4 Ga3 100.92(4) 27_565 18_455
Au1 Au4 Ga3 100.92(4) 27_565 18_455
Au1 Au4 Ga3 50.815(18) 2_565 18_455
Ga1 Au4 Ga3 50.815(18) 2_565 18_455
Au1 Au4 Ga3 100.92(4) . 18_455
Na2 Au4 Ga3 63.15(4) 41 18_455
Na2 Na1 Ga2 150.39(13) 41 10
Na2 Na1 Au2 150.39(13) 41 10
Ga2 Na1 Au2 0.00(4) 10 10
Na2 Na1 Ga2 150.39(14) 41 9
Ga2 Na1 Ga2 52.17(9) 10 9
Au2 Na1 Ga2 52.17(9) 10 9
Na2 Na1 Au2 150.39(14) 41 9
Ga2 Na1 Au2 52.17(9) 10 9
Au2 Na1 Au2 52.17(9) 10 9
Ga2 Na1 Au2 0.00(3) 9 9
Na2 Na1 Au2 147.6(3) 41 .
Ga2 Na1 Au2 52.13(9) 10 .
Au2 Na1 Au2 52.13(9) 10 .
Ga2 Na1 Au2 52.13(9) 9 .
Au2 Na1 Au2 52.13(9) 9 .
Na2 Na1 Ga1 61.07(9) 41 41
Ga2 Na1 Ga1 143.21(14) 10 41
Au2 Na1 Ga1 143.21(14) 10 41
Ga2 Na1 Ga1 91.80(5) 9 41
Au2 Na1 Ga1 91.80(5) 9 41
Au2 Na1 Ga1 114.80(11) . 41
Na2 Na1 Au1 61.07(9) 41 41
Ga2 Na1 Au1 143.21(14) 10 41
Au2 Na1 Au1 143.21(14) 10 41
Ga2 Na1 Au1 91.80(5) 9 41
Au2 Na1 Au1 91.80(5) 9 41
Au2 Na1 Au1 114.80(11) . 41
Ga1 Na1 Au1 0.00(2) 41 41
Na2 Na1 Ga1 61.07(9) 41 18_455
Ga2 Na1 Ga1 91.80(5) 10 18_455
Au2 Na1 Ga1 91.80(5) 10 18_455
Ga2 Na1 Ga1 143.21(14) 9 18_455
Au2 Na1 Ga1 143.21(14) 9 18_455
Au2 Na1 Ga1 114.80(11) . 18_455
Ga1 Na1 Ga1 122.08(18) 41 18_455
Au1 Na1 Ga1 122.08(18) 41 18_455
Na2 Na1 Au1 61.07(9) 41 18_455
Ga2 Na1 Au1 91.80(5) 10 18_455
Au2 Na1 Au1 91.80(5) 10 18_455
Ga2 Na1 Au1 143.21(14) 9 18_455
Au2 Na1 Au1 143.21(14) 9 18_455
Au2 Na1 Au1 114.80(11) . 18_455
Ga1 Na1 Au1 122.08(18) 41 18_455
Au1 Na1 Au1 122.08(18) 41 18_455
Ga1 Na1 Au1 0.000(10) 18_455 18_455
Na2 Na1 Ga3 101.31(15) 41 10
Ga2 Na1 Ga3 49.14(7) 10 10
Au2 Na1 Ga3 49.14(7) 10 10
Ga2 Na1 Ga3 95.19(14) 9 10
Au2 Na1 Ga3 95.19(14) 9 10
Au2 Na1 Ga3 95.67(12) . 10
Ga1 Na1 Ga3 145.7(2) 41 10
Au1 Na1 Ga3 145.7(2) 41 10
Ga1 Na1 Ga3 49.01(4) 18_455 10
Au1 Na1 Ga3 49.01(4) 18_455 10
Na1 Na2 Na1 134.8(4) 45 46_455
Na1 Na2 Ga1 150.26(10) 45 23_455
Na1 Na2 Ga1 62.73(10) 46_455 23_455
Na1 Na2 Au1 150.26(10) 45 23_455
Na1 Na2 Au1 62.73(10) 46_455 23_455
Ga1 Na2 Au1 0.00(2) 23_455 23_455
Na1 Na2 Ga1 150.26(10) 45 46_455
Na1 Na2 Ga1 62.73(10) 46_455 46_455
Ga1 Na2 Ga1 53.04(8) 23_455 46_455
Au1 Na2 Ga1 53.04(8) 23_455 46_455
Na1 Na2 Au1 150.26(10) 45 46_455
Na1 Na2 Au1 62.73(10) 46_455 46_455
Ga1 Na2 Au1 53.04(8) 23_455 46_455
Au1 Na2 Au1 53.04(8) 23_455 46_455
Ga1 Na2 Au1 0.00(2) 46_455 46_455
Na1 Na2 Ga1 62.73(10) 45 24
Na1 Na2 Ga1 150.26(10) 46_455 24
Ga1 Na2 Ga1 115.5(3) 23_455 24
Au1 Na2 Ga1 115.5(3) 23_455 24
Ga1 Na2 Ga1 91.86(17) 46_455 24
Au1 Na2 Ga1 91.86(17) 46_455 24
Na1 Na2 Au1 62.73(10) 45 24
Na1 Na2 Au1 150.26(10) 46_455 24
Ga1 Na2 Au1 115.5(3) 23_455 24
Au1 Na2 Au1 115.5(3) 23_455 24
Ga1 Na2 Au1 91.86(17) 46_455 24
Au1 Na2 Au1 91.86(17) 46_455 24
Ga1 Na2 Au1 0.00(2) 24 24
Na1 Na2 Ga1 62.73(10) 45 45
Na1 Na2 Ga1 150.26(10) 46_455 45
Ga1 Na2 Ga1 91.86(17) 23_455 45
Au1 Na2 Ga1 91.86(17) 23_455 45
Ga1 Na2 Ga1 115.5(3) 46_455 45
Au1 Na2 Ga1 115.5(3) 46_455 45
Ga1 Na2 Ga1 53.04(8) 24 45
Au1 Na2 Ga1 53.04(8) 24 45
Na1 Na2 Au1 62.73(10) 45 45
Na1 Na2 Au1 150.26(10) 46_455 45
Ga1 Na2 Au1 91.86(17) 23_455 45
Au1 Na2 Au1 91.86(17) 23_455 45
Ga1 Na2 Au1 115.5(3) 46_455 45
Au1 Na2 Au1 115.5(3) 46_455 45
Ga1 Na2 Au1 53.04(8) 24 45
Au1 Na2 Au1 53.04(8) 24 45
Ga1 Na2 Au1 0.00(2) 45 45
Na1 Na2 Ga4 112.61(19) 45 45
Na1 Na2 Ga4 112.61(19) 46_455 45
Ga1 Na2 Ga4 57.77(13) 23_455 45
Au1 Na2 Ga4 57.77(13) 23_455 45
Ga1 Na2 Ga4 57.77(13) 46_455 45
Au1 Na2 Ga4 57.77(13) 46_455 45
Ga1 Na2 Ga4 57.77(13) 24 45
Au1 Na2 Ga4 57.77(13) 24 45
Ga1 Na2 Ga4 57.77(13) 45 45
Au1 Na2 Ga4 57.77(13) 45 45
Na1 Na2 Au4 112.61(19) 45 45
Na1 Na2 Au4 112.61(19) 46_455 45
Ga1 Na2 Au4 57.77(13) 23_455 45
Au1 Na2 Au4 57.77(13) 23_455 45
Ga1 Na2 Au4 57.77(13) 46_455 45
Au1 Na2 Au4 57.77(13) 46_455 45
Ga1 Na2 Au4 57.77(13) 24 45
Au1 Na2 Au4 57.77(13) 24 45
Ga1 Na2 Au4 57.77(13) 45 45
Au1 Na2 Au4 57.77(13) 45 45
Ga4 Na2 Au4 0.0 45 45
Na3 Na3 Au2 149.60(7) 37 .
Na3 Na3 Ga2 149.60(7) 37 9
Au2 Na3 Ga2 51.98(11) . 9
Na3 Na3 Au2 149.60(7) 37 9
Au2 Na3 Au2 51.98(11) . 9
Ga2 Na3 Au2 0.00(5) 9 9
Na3 Na3 Ga2 149.60(7) 37 5
Au2 Na3 Ga2 51.98(11) . 5
Ga2 Na3 Ga2 51.98(11) 9 5
Au2 Na3 Ga2 51.98(11) 9 5
Na3 Na3 Au2 149.60(7) 37 5
Au2 Na3 Au2 51.98(11) . 5
Ga2 Na3 Au2 51.98(11) 9 5
Au2 Na3 Au2 51.98(11) 9 5
Ga2 Na3 Au2 0.00(5) 5 5
Na3 Na3 Ga1 61.92(11) 37 41
Au2 Na3 Ga1 113.97(8) . 41
Ga2 Na3 Ga1 91.10(5) 9 41
Au2 Na3 Ga1 91.10(5) 9 41
Ga2 Na3 Ga1 142.42(15) 5 41
Au2 Na3 Ga1 142.42(15) 5 41
Na3 Na3 Au1 61.92(11) 37 41
Au2 Na3 Au1 113.97(8) . 41
Ga2 Na3 Au1 91.10(5) 9 41
Au2 Na3 Au1 91.10(5) 9 41
Ga2 Na3 Au1 142.42(15) 5 41
Au2 Na3 Au1 142.42(15) 5 41
Ga1 Na3 Au1 0.00(3) 41 41
Na3 Na3 Ga1 61.92(11) 37 45
Au2 Na3 Ga1 91.10(5) . 45
Ga2 Na3 Ga1 142.42(15) 9 45
Au2 Na3 Ga1 142.42(15) 9 45
Ga2 Na3 Ga1 113.97(8) 5 45
Au2 Na3 Ga1 113.97(8) 5 45
Ga1 Na3 Ga1 99.65(14) 41 45
Au1 Na3 Ga1 99.65(14) 41 45
Na3 Na3 Au1 61.92(11) 37 45
Au2 Na3 Au1 91.10(5) . 45
Ga2 Na3 Au1 142.42(15) 9 45
Au2 Na3 Au1 142.42(15) 9 45
Ga2 Na3 Au1 113.97(8) 5 45
Au2 Na3 Au1 113.97(8) 5 45
Ga1 Na3 Au1 99.65(14) 41 45
Au1 Na3 Au1 99.65(14) 41 45
Ga1 Na3 Au1 0.00(3) 45 45
Na3 Na3 Au1 61.92(11) 37 37
Au2 Na3 Au1 142.42(15) . 37
Ga2 Na3 Au1 113.97(8) 9 37
Au2 Na3 Au1 113.97(8) 9 37
Ga2 Na3 Au1 91.10(5) 5 37
Au2 Na3 Au1 91.10(5) 5 37
Ga1 Na3 Au1 99.65(14) 41 37
Au1 Na3 Au1 99.65(14) 41 37
Ga1 Na3 Au1 99.65(14) 45 37
Au1 Na3 Au1 99.65(14) 45 37

loop_
_geom_bond_atom_site_label_1
_geom_bond_atom_site_label_2
_geom_bond_distance
_geom_bond_site_symmetry_2
Au1 Ga3 2.6190(10) 41
Au1 Ga3 2.7185(14) .
Au1 Ga1 2.7519(11) 28
Au1 Au1 2.7519(11) 28
Au1 Ga1 2.7933(6) 41
Au1 Au1 2.7933(6) 41
Au1 Ga1 2.7933(6) 45
Au1 Au1 2.7933(6) 45
Au1 Au4 2.9898(10) .
Au1 Na2 3.081(4) 41
Au1 Na2 3.1392(18) .
Au2 Ga3 2.6140(17) .
Au2 Ga2 2.737(2) 2
Au2 Au2 2.737(2) 2
Au2 Ga2 2.7383(12) 30
Au2 Au2 2.7383(12) 30
Au2 Ga2 2.7383(12) 10
Au2 Au2 2.7383(12) 10
Au2 Ga2 2.7383(12) 9
Au2 Au2 2.7383(12) 9
Au2 Au2 2.7383(12) 5
Au2 Ga2 2.7383(12) 5
Au2 Na1 3.112(5) 5
Ga3 Ga1 2.6190(10) 45
Ga3 Au1 2.6190(10) 45
Ga3 Ga1 2.6190(10) 23_455
Ga3 Au1 2.6190(10) 23_455
Ga3 Ga1 2.7185(14) 28
Ga3 Au1 2.7185(14) 28
Ga3 Au4 3.1093(17) 45
Ga3 Na1 3.174(3) 30
Au4 Ga4 2.567(3) 25_566
Au4 Au4 2.567(3) 25_566
Au4 Ga1 2.9898(10) 28
Au4 Au1 2.9898(10) 28
Au4 Ga1 2.9898(10) 27_565
Au4 Au1 2.9898(10) 27_565
Au4 Au1 2.9898(10) 2_565
Au4 Ga1 2.9898(10) 2_565
Au4 Na2 3.108(8) 41
Au4 Ga3 3.1093(18) 18_455
Na1 Na2 3.036(6) 41
Na1 Ga2 3.112(5) 10
Na1 Au2 3.112(5) 10
Na1 Ga2 3.112(5) 9
Na1 Au2 3.112(5) 9
Na1 Ga1 3.141(3) 41
Na1 Au1 3.141(3) 41
Na1 Ga1 3.141(3) 18_455
Na1 Au1 3.141(3) 18_455
Na1 Ga3 3.174(3) 10
Na2 Na1 3.036(6) 45
Na2 Na1 3.036(6) 46_455
Na2 Ga1 3.081(4) 23_455
Na2 Au1 3.081(4) 23_455
Na2 Ga1 3.081(4) 46_455
Na2 Au1 3.081(4) 46_455
Na2 Ga1 3.081(4) 24
Na2 Au1 3.081(4) 24
Na2 Ga1 3.081(4) 45
Na2 Au1 3.081(4) 45
Na2 Ga4 3.108(8) 45
Na2 Au4 3.108(8) 45
Na3 Na3 3.023(14) 37
Na3 Ga2 3.124(6) 9
Na3 Au2 3.124(6) 9
Na3 Ga2 3.124(6) 5
Na3 Au2 3.124(6) 5
Na3 Ga1 3.166(3) 41
Na3 Au1 3.166(3) 41
Na3 Ga1 3.166(3) 45
Na3 Au1 3.166(3) 45
Na3 Au1 3.166(3) 37
